data_7059071
loop_
_publ_author_name
'Vaddamanu, Moulali'
'Velappan, Kavitha'
'Prabusankar, Ganesan'

_publ_section_title
;
 Highly active mesoionic chalcogenone zinc(ii) derivatives for C--S
 cross-coupling reactions
;
_journal_issue 1
_journal_name_full 'New Journal of Chemistry'
_journal_page_first 129
_journal_page_last 140
_journal_paper_doi 10.1039/C9NJ04440J
_journal_volume 44
_journal_year 2020
_chemical_formula_moiety 'C18 H19 N3 S'
_chemical_formula_sum 'C18 H19 N3 S'
_chemical_formula_weight 309.44
_space_group_crystal_system orthorhombic
_space_group_IT_number 61
_space_group_name_Hall '-P 2ac 2ab'
_space_group_name_H-M_alt 'P b c a'
_symmetry_Int_Tables_number 61
_atom_sites_solution_primary iterative
_audit_creation_date 2019-10-20
_audit_creation_method
;
Olex2 1.2
(compiled 2018.05.29 svn.r3508 for OlexSys, GUI svn.r5506)
;
_audit_update_record
;
2019-10-25 deposited with the CCDC.	2019-11-19 downloaded from the CCDC.
;
_cell_angle_alpha 90
_cell_angle_beta 90
_cell_angle_gamma 90
_cell_formula_units_Z 8
_cell_length_a 15.9130(6)
_cell_length_b 7.5636(2)
_cell_length_c 27.8228(9)
_cell_measurement_reflns_used 2600
_cell_measurement_temperature 293(2)
_cell_measurement_theta_max 28.8840
_cell_measurement_theta_min 2.9226
_cell_volume 3348.74(19)
_computing_cell_refinement
;
CrysAlisPro, Agilent Technologies,
Version 1.171.35.19 (release 27-10-2011 CrysAlis171 .NET)
(compiled Oct 27 2011,15:02:11)
;
_computing_data_collection
;
CrysAlisPro, Agilent Technologies,
Version 1.171.35.19 (release 27-10-2011 CrysAlis171 .NET)
(compiled Oct 27 2011,15:02:11)
;
_computing_data_reduction
;
CrysAlisPro, Agilent Technologies,
Version 1.171.35.19 (release 27-10-2011 CrysAlis171 .NET)
(compiled Oct 27 2011,15:02:11)
;
_computing_molecular_graphics 'Olex2 (Dolomanov et al., 2009)'
_computing_publication_material 'Olex2 (Dolomanov et al., 2009)'
_computing_structure_refinement 'olex2.refine (Bourhis et al., 2015)'
_computing_structure_solution 'olex2.solve (Bourhis et al., 2015)'
_diffrn_ambient_temperature 293.0
_diffrn_detector_area_resol_mean 16.1293
_diffrn_measured_fraction_theta_full 0.9986
_diffrn_measured_fraction_theta_max 0.8880
_diffrn_measurement_details
;
#__ type_ start__ end____ width___ exp.time_
  1 omega    7.00   56.00   1.0000   17.0500
omega____ theta____ kappa____ phi______ frames
    -      -18.3456   19.0000  -90.0000 49

#__ type_ start__ end____ width___ exp.time_
  2 omega  -13.00   13.00   1.0000   17.0500
omega____ theta____ kappa____ phi______ frames
    -      -18.3456  -99.0000  -30.0000 26

#__ type_ start__ end____ width___ exp.time_
  3 omega  -86.00  -34.00   1.0000   17.0500
omega____ theta____ kappa____ phi______ frames
    -      -18.3456  145.0000 -173.0000 52

#__ type_ start__ end____ width___ exp.time_
  4 omega    0.00   80.00   1.0000   17.0500
omega____ theta____ kappa____ phi______ frames
    -       20.2206   57.0000   30.0000 80
;
_diffrn_measurement_device_type 'SuperNova, Dual, Cu at zero, Eos'
_diffrn_measurement_method '\w scans'
_diffrn_orient_matrix_UB_11 0.0114542000
_diffrn_orient_matrix_UB_12 -0.0883474000
_diffrn_orient_matrix_UB_13 -0.0055137000
_diffrn_orient_matrix_UB_21 0.0375116000
_diffrn_orient_matrix_UB_22 0.0307128000
_diffrn_orient_matrix_UB_23 -0.0109445000
_diffrn_orient_matrix_UB_31 0.0212082000
_diffrn_orient_matrix_UB_32 -0.0066932000
_diffrn_orient_matrix_UB_33 0.0223469000
_diffrn_radiation_monochromator mirror
_diffrn_radiation_type 'Mo K\a'
_diffrn_radiation_wavelength 0.71073
_diffrn_reflns_av_R_equivalents 0.0443
_diffrn_reflns_av_unetI/netI 0.0504
_diffrn_reflns_limit_h_max 11
_diffrn_reflns_limit_h_min -21
_diffrn_reflns_limit_k_max 10
_diffrn_reflns_limit_k_min -6
_diffrn_reflns_limit_l_max 35
_diffrn_reflns_limit_l_min -36
_diffrn_reflns_number 12082
_diffrn_reflns_theta_full 25.0000
_diffrn_reflns_theta_max 28.95
_diffrn_reflns_theta_min 2.93
_diffrn_source 'SuperNova (Mo) X-ray Source'
_exptl_absorpt_coefficient_mu 0.193
_exptl_absorpt_correction_T_max 1.00000
_exptl_absorpt_correction_T_min 0.91335
_exptl_absorpt_correction_type multi-scan
_exptl_absorpt_process_details
;
CrysAlisPro, Agilent Technologies,
Version 1.171.35.19 (release 27-10-2011 CrysAlis171 .NET)
(compiled Oct 27 2011,15:02:11)
Empirical absorption correction using spherical harmonics,
 implemented in SCALE3 ABSPACK scaling algorithm.
;
_exptl_crystal_colour 'metallic whiteish white'
_exptl_crystal_colour_lustre metallic
_exptl_crystal_colour_modifier whiteish
_exptl_crystal_colour_primary white
_exptl_crystal_density_diffrn 1.2274
_exptl_crystal_density_method 'not measured'
_exptl_crystal_description cube
_exptl_crystal_F_000 1313.3970
_exptl_crystal_size_max 0.6
_exptl_crystal_size_mid 0.4
_exptl_crystal_size_min 0.3
_refine_diff_density_max 0.3406
_refine_diff_density_min -0.4050
_refine_diff_density_rms 0.0823
_refine_ls_d_res_high 0.7342
_refine_ls_d_res_low 6.9557
_refine_ls_goodness_of_fit_ref 1.0531
_refine_ls_hydrogen_treatment constr
_refine_ls_matrix_type full
_refine_ls_number_constraints 30
_refine_ls_number_parameters 203
_refine_ls_number_reflns 3933
_refine_ls_number_restraints 0
_refine_ls_restrained_S_all 1.0531
_refine_ls_R_factor_all 0.1003
_refine_ls_R_factor_gt 0.0567
_refine_ls_shift/su_max 0.0004
_refine_ls_shift/su_mean 0.0000
_refine_ls_structure_factor_coef Fsqd
_refine_ls_weighting_details 'w=1/[\s^2^(Fo^2^)+(0.0503P)^2^+1.1437P] where P=(Fo^2^+2Fc^2^)/3'
_refine_ls_weighting_scheme calc
_refine_ls_wR_factor_gt 0.1242
_refine_ls_wR_factor_ref 0.1514
_reflns_Friedel_coverage 0.0
_reflns_limit_h_max 21
_reflns_limit_h_min 0
_reflns_limit_k_max 10
_reflns_limit_k_min 0
_reflns_limit_l_max 36
_reflns_limit_l_min 0
_reflns_number_gt 2417
_reflns_number_total 3933
_reflns_threshold_expression I>=2u(I)
_cod_data_source_file c9nj04440j2.cif
_cod_data_source_block L2
_cod_depositor_comments
;Adding full bibliography for 7059065--7059073.cif.

 Adding full bibliography for 7059065--7059073.cif.
;
_cod_original_cell_volume 3348.75(19)
_cod_database_code 7059071
_chemical_oxdiff_formula 'C20 H20 N3 S'
_reflns_odcompleteness_completeness 99.69
_reflns_odcompleteness_iscentric 1
_reflns_odcompleteness_theta 26.32
_olex2_refinement_description
;
1. Fixed Uiso
 At 1.2 times of:
  All C(H) groups
 At 1.5 times of:
  All C(H,H,H) groups
2.a Aromatic/amide H refined with riding coordinates:
 C8(H8), C18(H18), C14(H14), C6(H6), C15(H15), C17(H17), C16(H16)
2.b Idealised Me refined as rotating group:
 C10(H10a,H10b,H10c), C3(H3a,H3b,H3c), C12(H12a,H12b,H12c), C11(H11a,H11b,H11c)
;
_olex2_submission_special_instructions 'No special instructions were received'

loop_
_space_group_symop_id
_space_group_symop_operation_xyz
1 x,y,z
2 x+1/2,-y+1/2,-z
3 -x,y+1/2,-z+1/2
4 -x+1/2,-y,z+1/2
5 -x,-y,-z
6 -x-1/2,y-1/2,z
7 x,-y-1/2,z-1/2
8 x-1/2,y,-z-1/2

loop_
_atom_site_label
_atom_site_type_symbol
_atom_site_fract_x
_atom_site_fract_y
_atom_site_fract_z
_atom_site_U_iso_or_equiv
_atom_site_adp_type
_atom_site_occupancy
_atom_site_refinement_flags_posn
S1 S 0.04131(5) -0.00845(8) 0.61971(3) 0.0567(2) Uani 1.000000 .
N1 N 0.04274(12) 0.3418(2) 0.59607(7) 0.0416(5) Uani 1.000000 .
N3 N -0.03397(13) 0.4686(2) 0.64635(7) 0.0441(5) Uani 1.000000 .
C2 C -0.03687(15) 0.2946(3) 0.65842(8) 0.0394(5) Uani 1.000000 .
C9 C 0.06324(15) 0.2712(3) 0.51152(8) 0.0416(6) Uani 1.000000 .
N2 N 0.01356(14) 0.5015(2) 0.60834(7) 0.0481(5) Uani 1.000000 .
C8 C 0.11801(16) 0.2538(3) 0.47307(8) 0.0477(6) Uani 1.000000 .
H8 H 0.09712(16) 0.2160(3) 0.44359(8) 0.0572(7) Uiso 1.000000 R
C4 C 0.09769(15) 0.3262(3) 0.55502(8) 0.0410(6) Uani 1.000000 .
C13 C -0.08869(15) 0.2209(3) 0.69709(8) 0.0399(5) Uani 1.000000 .
C1 C 0.01472(15) 0.2064(3) 0.62549(8) 0.0418(6) Uani 1.000000 .
C18 C -0.14168(16) 0.0803(3) 0.68646(8) 0.0465(6) Uani 1.000000 .
H18 H -0.14263(16) 0.0340(3) 0.65550(8) 0.0558(7) Uiso 1.000000 R
C14 C -0.08648(17) 0.2845(4) 0.74400(8) 0.0527(7) Uani 1.000000 .
H14 H -0.05043(17) 0.3768(4) 0.75194(8) 0.0632(8) Uiso 1.000000 R
C5 C 0.18244(17) 0.3667(3) 0.56067(9) 0.0496(6) Uani 1.000000 .
C7 C 0.20314(17) 0.2910(4) 0.47725(9) 0.0522(7) Uani 1.000000 .
C6 C 0.23385(17) 0.3490(4) 0.52081(9) 0.0574(7) Uani 1.000000 .
H6 H 0.29057(17) 0.3769(4) 0.52349(9) 0.0689(9) Uiso 1.000000 R
C10 C -0.02941(15) 0.2347(4) 0.50623(9) 0.0538(7) Uani 1.000000 .
H10a H -0.06045(16) 0.3416(6) 0.5119(6) 0.0807(10) Uiso 1.000000 GR
H10b H -0.0407(2) 0.193(2) 0.4743(2) 0.0807(10) Uiso 1.000000 GR
H10c H -0.0461(3) 0.1466(16) 0.5292(4) 0.0807(10) Uiso 1.000000 GR
C3 C -0.07943(19) 0.6164(3) 0.66767(10) 0.0622(8) Uani 1.000000 .
H3a H -0.1386(2) 0.6009(13) 0.6626(6) 0.0933(12) Uiso 1.000000 GR
H3b H -0.0681(10) 0.6210(16) 0.70153(16) 0.0933(12) Uiso 1.000000 GR
H3c H -0.0615(9) 0.7248(4) 0.6529(5) 0.0933(12) Uiso 1.000000 GR
C15 C -0.1375(2) 0.2113(4) 0.77878(9) 0.0663(8) Uani 1.000000 .
H15 H -0.1358(2) 0.2546(4) 0.81005(9) 0.0796(10) Uiso 1.000000 R
C17 C -0.19292(19) 0.0087(4) 0.72142(9) 0.0579(7) Uani 1.000000 .
H17 H -0.22875(19) -0.0843(4) 0.71378(9) 0.0694(9) Uiso 1.000000 R
C16 C -0.1912(2) 0.0743(4) 0.76747(10) 0.0693(9) Uani 1.000000 .
H16 H -0.2261(2) 0.0264(4) 0.79092(10) 0.0832(10) Uiso 1.000000 R
C12 C 0.2162(2) 0.4269(5) 0.60853(10) 0.0761(10) Uani 1.000000 .
H12a H 0.1925(11) 0.5398(15) 0.6165(4) 0.1141(14) Uiso 1.000000 GR
H12b H 0.2014(13) 0.3422(16) 0.63281(18) 0.1141(14) Uiso 1.000000 GR
H12c H 0.2763(2) 0.437(3) 0.6067(3) 0.1141(14) Uiso 1.000000 GR
C11 C 0.26156(18) 0.2689(5) 0.43463(10) 0.0735(10) Uani 1.000000 .
H11a H 0.2936(10) 0.1623(16) 0.4384(4) 0.1102(14) Uiso 1.000000 GR
H11b H 0.2291(2) 0.262(3) 0.40562(12) 0.1102(14) Uiso 1.000000 GR
H11c H 0.2990(9) 0.3683(15) 0.4329(5) 0.1102(14) Uiso 1.000000 GR

loop_
_atom_site_aniso_label
_atom_site_aniso_U_11
_atom_site_aniso_U_22
_atom_site_aniso_U_33
_atom_site_aniso_U_12
_atom_site_aniso_U_13
_atom_site_aniso_U_23
S1 0.0675(5) 0.0368(4) 0.0659(4) 0.0076(3) 0.0163(4) 0.0063(3)
N1 0.0457(12) 0.0332(10) 0.0459(10) -0.0008(9) 0.0084(9) 0.0038(9)
N3 0.0473(12) 0.0351(10) 0.0499(11) -0.0003(9) 0.0106(10) 0.0016(9)
C2 0.0427(13) 0.0357(12) 0.0397(11) -0.0012(11) 0.0015(11) 0.0040(10)
C9 0.0413(13) 0.0367(12) 0.0468(13) 0.0000(11) 0.0030(11) 0.0050(10)
N2 0.0543(13) 0.0357(11) 0.0543(12) 0.0013(10) 0.0142(11) 0.0036(9)
C8 0.0465(15) 0.0554(15) 0.0411(12) -0.0000(13) -0.0006(11) 0.0022(11)
C4 0.0424(14) 0.0385(12) 0.0421(12) -0.0014(11) 0.0074(11) 0.0051(10)
C13 0.0411(13) 0.0392(12) 0.0394(12) 0.0028(11) 0.0012(11) 0.0025(10)
C1 0.0429(13) 0.0408(13) 0.0415(12) -0.0017(11) 0.0009(11) 0.0062(10)
C18 0.0517(15) 0.0466(14) 0.0412(12) -0.0027(13) 0.0003(12) 0.0033(11)
C14 0.0544(16) 0.0586(16) 0.0451(13) -0.0083(14) -0.0015(13) -0.0009(12)
C5 0.0447(15) 0.0570(16) 0.0472(14) -0.0065(13) 0.0012(12) -0.0009(12)
C7 0.0475(16) 0.0609(17) 0.0482(14) -0.0001(13) 0.0071(12) 0.0044(13)
C6 0.0402(15) 0.0751(19) 0.0569(15) -0.0097(14) 0.0046(13) 0.0007(14)
C10 0.0457(15) 0.0591(17) 0.0565(15) -0.0042(13) -0.0016(13) 0.0026(13)
C3 0.0687(19) 0.0398(14) 0.0780(19) 0.0082(14) 0.0233(16) -0.0017(13)
C15 0.080(2) 0.081(2) 0.0377(13) -0.0037(18) 0.0037(14) 0.0028(14)
C17 0.0605(18) 0.0573(17) 0.0558(15) -0.0148(15) 0.0007(14) 0.0092(13)
C16 0.076(2) 0.084(2) 0.0482(15) -0.0082(19) 0.0121(15) 0.0188(15)
C12 0.0592(19) 0.107(3) 0.0618(18) -0.0138(19) -0.0082(15) -0.0146(18)
C11 0.0561(18) 0.106(3) 0.0586(16) -0.0028(18) 0.0179(15) -0.0023(17)

loop_
_atom_type_symbol
_atom_type_scat_dispersion_real
_atom_type_scat_dispersion_imag
_atom_type_scat_Cromer_Mann_a1
_atom_type_scat_Cromer_Mann_a2
_atom_type_scat_Cromer_Mann_a3
_atom_type_scat_Cromer_Mann_a4
_atom_type_scat_Cromer_Mann_b1
_atom_type_scat_Cromer_Mann_b2
_atom_type_scat_Cromer_Mann_b3
_atom_type_scat_Cromer_Mann_b4
_atom_type_scat_Cromer_Mann_c
_atom_type_scat_source
_atom_type_scat_dispersion_source
H 0.00000 0.00000 0.49300 0.32291 0.14019 0.04081 10.51090 26.12570 3.14236 57.79970 0.0030380000826 'International Tables Volume C Table 6.1.1.4 (pp. 500-502)' 'Henke, Gullikson and Davis, At. Data and Nucl. Data Tables, 1993, 54, 2'
C 0.00347 0.00161 2.31000 1.02000 1.58860 0.86500 20.84390 10.20750 0.56870 51.65120 0.215599998832 'International Tables Volume C Table 6.1.1.4 (pp. 500-502)' 'Henke, Gullikson and Davis, At. Data and Nucl. Data Tables, 1993, 54, 2'
S 0.12424 0.12443 6.90530 5.20340 1.43790 1.58630 1.46790 22.21510 0.25360 56.17200 0.866900026798 'International Tables Volume C Table 6.1.1.4 (pp. 500-502)' 'Henke, Gullikson and Davis, At. Data and Nucl. Data Tables, 1993, 54, 2'
N 0.00653 0.00323 12.21260 3.13220 2.01250 1.16630 0.00570 9.89330 28.99750 0.58260 -11.5290002823 'International Tables Volume C Table 6.1.1.4 (pp. 500-502)' 'Henke, Gullikson and Davis, At. Data and Nucl. Data Tables, 1993, 54, 2'

loop_
_geom_angle_atom_site_label_1
_geom_angle_atom_site_label_2
_geom_angle_atom_site_label_3
_geom_angle
C4 N1 N2 119.07(18)
C1 N1 N2 113.90(18)
C1 N1 C4 127.02(19)
N2 N3 C2 113.51(19)
C3 N3 C2 128.7(2)
C3 N3 N2 117.67(19)
C13 C2 N3 124.7(2)
C1 C2 N3 106.27(19)
C1 C2 C13 129.0(2)
C4 C9 C8 116.8(2)
C10 C9 C8 121.5(2)
C10 C9 C4 121.7(2)
N3 N2 N1 103.43(17)
C7 C8 C9 122.0(2)
C9 C4 N1 118.3(2)
C5 C4 N1 118.7(2)
C5 C4 C9 123.1(2)
C18 C13 C2 118.5(2)
C14 C13 C2 122.9(2)
C14 C13 C18 118.7(2)
N1 C1 S1 125.13(17)
C2 C1 S1 131.98(18)
C2 C1 N1 102.9(2)
C17 C18 C13 120.6(2)
C15 C14 C13 120.3(3)
C6 C5 C4 117.4(2)
C12 C5 C4 120.8(2)
C12 C5 C6 121.8(2)
C6 C7 C8 118.9(2)
C11 C7 C8 120.7(2)
C11 C7 C6 120.4(2)
C7 C6 C5 121.7(3)
C16 C15 C14 120.4(3)
C16 C17 C18 120.2(3)
C17 C16 C15 119.8(3)

loop_
_geom_bond_atom_site_label_1
_geom_bond_atom_site_label_2
_geom_bond_distance
S1 C1 1.687(2)
N1 N2 1.339(2)
N1 C4 1.443(3)
N1 C1 1.385(3)
N3 C2 1.359(3)
N3 N2 1.324(3)
N3 C3 1.458(3)
C2 C13 1.466(3)
C2 C1 1.400(3)
C9 C8 1.386(3)
C9 C4 1.392(3)
C9 C10 1.507(3)
C8 C7 1.388(4)
C4 C5 1.392(3)
C13 C18 1.389(3)
C13 C14 1.392(3)
C18 C17 1.380(3)
C14 C15 1.380(4)
C5 C6 1.385(3)
C5 C12 1.506(4)
C7 C6 1.378(3)
C7 C11 1.516(3)
C15 C16 1.379(4)
C17 C16 1.374(4)
